data_8105571
loop_
_publ_author_name
'Yuan, Juan'
'Cheng, Di'

_publ_section_title
;
 Crystal structure of
 (E)-3&#x2032;,6&#x2032;-bis(ethylamino)-2&#x2032;,7&#x2032;-dimethyl-2-((pyridin-2-ylmethylene)amino)spiro[isoindoline-1,9&#x2032;-xanthen]-3-one,
 C32H31N5O2
;
_journal_issue 1
_journal_name_full 'Zeitschrift f\"ur Kristallographie - New Crystal Structures'
_journal_page_first 149
_journal_page_last 151
_journal_paper_doi 10.1515/ncrs-2018-0239
_journal_volume 234
_journal_year 2018
_chemical_formula_moiety 'C32 H31 N5 O2'
_chemical_formula_sum 'C32 H31 N5 O2'
_chemical_formula_weight 517.62
_space_group_crystal_system triclinic
_space_group_IT_number 2
_space_group_name_Hall '-P 1'
_space_group_name_H-M_alt 'P -1'
_atom_sites_solution_hydrogens geom
_cell_angle_alpha 90.693(4)
_cell_angle_beta 109.858(4)
_cell_angle_gamma 95.382(4)
_cell_formula_units_Z 2
_cell_length_a 9.9226(4)
_cell_length_b 11.1446(7)
_cell_length_c 12.6719(6)
_cell_measurement_reflns_used 5142
_cell_measurement_temperature 173.00(10)
_cell_measurement_theta_max 76.6430
_cell_measurement_theta_min 4.0040
_cell_volume 1310.72(12)
_computing_cell_refinement 'CrysAlis^Pro^ [10]'
_computing_data_collection 'CrysAlis^Pro^ [10]'
_computing_data_reduction 'CrysAlis^Pro^ [10]'
_computing_molecular_graphics 'Olex2 [1]'
_computing_publication_material 'Olex2 [1]'
_computing_structure_refinement 'ShelXL-2015 [11]'
_computing_structure_solution 'ShelXS-2008 [2]'
_diffrn_ambient_environment N~2~
_diffrn_ambient_temperature 173.00(10)
_diffrn_detector 'CCD plate'
_diffrn_detector_area_resol_mean 5.2137
_diffrn_detector_type AtlasS2
_diffrn_measured_fraction_theta_full 0.999
_diffrn_measured_fraction_theta_max 0.959
_diffrn_measurement_details
;
List of Runs (angles in degrees, time in seconds):

  # Type    Start    End  Width  t~exp~   \w     \q     \k     \f   Frames
--------------------------------------------------------------------------
  1  \w    -58.00  27.00   1.00    1.00    --  -40.81  57.00 -30.00   85
  2  \w    -31.00  -2.00   1.00    1.00    --  -40.81 125.00   0.00   29
  3  \w   -115.00 -20.00   1.00    1.00    --  -40.81 -38.00  60.00   95
  4  \w      5.00  37.00   1.00    1.00    --   40.81 -99.00  30.00   32
  5  \w     40.00  96.00   1.00    1.00    --   40.81-125.00 120.00   56
  6  \w     39.00 109.00   1.00    3.00    --  112.00-125.00  60.00   70
  7  \w     73.00 100.00   1.00    3.00    --  112.00 -95.00  30.00   27
  8  \w     43.00 138.00   1.00    3.00    --  112.00 -45.00  90.00   95
  9  \w     59.00 163.00   1.00    3.00    --  112.00  15.00 -30.00  104
 10  \w    109.00 178.00   1.00    3.00    --  112.00  45.00-180.00   69
 11  \w     56.00  83.00   1.00    3.00    --  112.00 -95.00-180.00   27
 12  \w     41.00 114.00   1.00    3.00    --  112.00 -61.00-120.00   73
 13  \w     57.00 119.00   1.00    3.00    --  112.00-125.00 -90.00   62
 14  \w     37.00 118.00   1.00    3.00    --  112.00 -30.00   0.00   81
 15  \w     41.00 107.00   1.00    3.00    --  112.00 -95.00  90.00   66
 16  \w     30.00  58.00   1.00    3.00    --  112.00 -95.00   0.00   28
 17  \w     36.00  72.00   1.00    3.00    --  112.00 -30.00-180.00   36
 18  \w   -114.00 -87.00   1.00    1.00    --  -40.81-150.00  64.00   27
 19  \w   -113.00 -13.00   1.00    1.00    --  -40.81 -57.00-180.00  100
;
_diffrn_measurement_device 'four-circle diffractometer'
_diffrn_measurement_device_type 'SuperNova, Dual, Cu at zero, AtlasS2'
_diffrn_measurement_method '\w scans'
_diffrn_orient_matrix_type 'CrysAlisPro convention (1999,Acta A55,543-557)'
_diffrn_orient_matrix_UB_11 -0.0262482000
_diffrn_orient_matrix_UB_12 -0.1377957000
_diffrn_orient_matrix_UB_13 0.0060349000
_diffrn_orient_matrix_UB_21 0.0724521000
_diffrn_orient_matrix_UB_22 0.0116812000
_diffrn_orient_matrix_UB_23 0.1286719000
_diffrn_orient_matrix_UB_31 -0.1470008000
_diffrn_orient_matrix_UB_32 0.0140243000
_diffrn_orient_matrix_UB_33 0.0123221000
_diffrn_radiation_monochromator mirror
_diffrn_radiation_probe x-ray
_diffrn_radiation_type CuK\a
_diffrn_radiation_wavelength 1.54184
_diffrn_reflns_av_R_equivalents 0.0243
_diffrn_reflns_av_unetI/netI 0.0305
_diffrn_reflns_Laue_measured_fraction_full 0.999
_diffrn_reflns_Laue_measured_fraction_max 0.959
_diffrn_reflns_limit_h_max 8
_diffrn_reflns_limit_h_min -12
_diffrn_reflns_limit_k_max 13
_diffrn_reflns_limit_k_min -14
_diffrn_reflns_limit_l_max 15
_diffrn_reflns_limit_l_min -12
_diffrn_reflns_number 8793
_diffrn_reflns_point_group_measured_fraction_full 0.999
_diffrn_reflns_point_group_measured_fraction_max 0.959
_diffrn_reflns_theta_full 67.684
_diffrn_reflns_theta_max 76.752
_diffrn_reflns_theta_min 3.713
_diffrn_source 'micro-focus sealed X-ray tube'
_diffrn_source_type 'SuperNova (Cu) X-ray Source'
_exptl_absorpt_coefficient_mu 0.667
_exptl_absorpt_correction_T_max 1.00000
_exptl_absorpt_correction_T_min 0.76989
_exptl_absorpt_correction_type multi-scan
_exptl_absorpt_process_details
;
CrysAlisPro 1.171.38.43f (Rigaku Oxford Diffraction, 2015)
Empirical absorption correction using spherical harmonics,
 implemented in SCALE3 ABSPACK scaling algorithm.
;
_exptl_crystal_colour purple
_exptl_crystal_density_diffrn 1.312
_exptl_crystal_description block
_exptl_crystal_F_000 548
_exptl_crystal_size_max 0.4
_exptl_crystal_size_mid 0.3
_exptl_crystal_size_min 0.1
_refine_diff_density_max 0.345
_refine_diff_density_min -0.282
_refine_diff_density_rms 0.050
_refine_ls_extinction_coef .
_refine_ls_extinction_method none
_refine_ls_goodness_of_fit_ref 1.043
_refine_ls_hydrogen_treatment constr
_refine_ls_matrix_type full
_refine_ls_number_parameters 356
_refine_ls_number_reflns 5295
_refine_ls_number_restraints 0
_refine_ls_restrained_S_all 1.043
_refine_ls_R_factor_all 0.0535
_refine_ls_R_factor_gt 0.0497
_refine_ls_shift/su_max 0.000
_refine_ls_shift/su_mean 0.000
_refine_ls_structure_factor_coef Fsqd
_refine_ls_weighting_details
;
 w=1/[\s^2^(Fo^2^)+(0.0804P)^2^+0.3458P]
 where P=(Fo^2^+2Fc^2^)/3
;
_refine_ls_weighting_scheme calc
_refine_ls_wR_factor_gt 0.1369
_refine_ls_wR_factor_ref 0.1419
_reflns_Friedel_coverage 0.000
_reflns_Friedel_fraction_full .
_reflns_Friedel_fraction_max .
_reflns_number_gt 4778
_reflns_number_total 5295
_reflns_threshold_expression 'I > 2\s(I)'
_cod_data_source_file suppl_ncrs-2018-0239_suppl.cif
_cod_data_source_block 1
_cod_database_code 8105571
_chemical_oxdiff_formula CHONCl
_shelx_space_group_comment
;
The symmetry employed for this shelxl refinement is uniquely defined
by the following loop, which should always be used as a source of
symmetry information in preference to the above space-group names.
They are only intended as comments.
;
_reflns_odcompleteness_completeness 99.96
_reflns_odcompleteness_iscentric 1
_reflns_odcompleteness_theta 64.99

loop_
_space_group_symop_operation_xyz
'x, y, z'
'-x, -y, -z'

loop_
_atom_site_label
_atom_site_type_symbol
_atom_site_fract_x
_atom_site_fract_y
_atom_site_fract_z
_atom_site_U_iso_or_equiv
_atom_site_adp_type
_atom_site_occupancy
_atom_site_site_symmetry_order
_atom_site_calc_flag
_atom_site_refinement_flags_posn
_atom_site_refinement_flags_adp
_atom_site_refinement_flags_occupancy
_atom_site_disorder_assembly
_atom_site_disorder_group
O2 O 0.62952(11) 0.42340(9) 0.52425(8) 0.0301(2) Uani 1 1 d . . . . .
O1 O 0.64105(13) 0.19506(11) 0.99411(9) 0.0408(3) Uani 1 1 d . . . . .
N3 N 0.66350(12) 0.26114(10) 0.82731(9) 0.0257(2) Uani 1 1 d . . . . .
N2 N 0.78010(12) 0.19989(11) 0.84103(10) 0.0280(3) Uani 1 1 d . . . . .
N4 N 0.30616(14) 0.09943(13) 0.30566(11) 0.0367(3) Uani 1 1 d . . . . .
H4 H 0.2468 0.0372 0.3031 0.044 Uiso 1 1 calc R . . . .
N5 N 1.00517(15) 0.72836(13) 0.71075(12) 0.0399(3) Uani 1 1 d . . . . .
H5 H 1.0648 0.7613 0.7728 0.048 Uiso 1 1 calc R . . . .
N1 N 1.03909(15) 0.16870(14) 0.71182(12) 0.0423(3) Uani 1 1 d . . . . .
C26 C 0.53032(13) 0.27276(12) 0.62230(11) 0.0241(3) Uani 1 1 d . . . . .
C20 C 0.71318(14) 0.47944(12) 0.62597(11) 0.0257(3) Uani 1 1 d . . . . .
C15 C 0.70087(14) 0.44633(12) 0.72746(11) 0.0251(3) Uani 1 1 d . . . . .
C13 C 0.47804(14) 0.38260(12) 0.77614(11) 0.0255(3) Uani 1 1 d . . . . .
C25 C 0.44520(14) 0.16212(12) 0.60991(11) 0.0264(3) Uani 1 1 d . . . . .
H25 H 0.4372 0.1275 0.6742 0.032 Uiso 1 1 calc R . . . .
C21 C 0.54415(14) 0.31894(12) 0.52489(11) 0.0248(3) Uani 1 1 d . . . . .
C14 C 0.59497(14) 0.34197(12) 0.73478(11) 0.0241(3) Uani 1 1 d . . . . .
C22 C 0.47296(15) 0.26201(13) 0.41981(11) 0.0278(3) Uani 1 1 d . . . . .
H22 H 0.4846 0.2958 0.3563 0.033 Uiso 1 1 calc R . . . .
C23 C 0.38425(14) 0.15456(13) 0.40892(12) 0.0279(3) Uani 1 1 d . . . . .
C19 C 0.81302(15) 0.57225(13) 0.61875(12) 0.0290(3) Uani 1 1 d . . . . .
H19 H 0.8182 0.5919 0.5490 0.035 Uiso 1 1 calc R . . . .
C24 C 0.37278(14) 0.10188(13) 0.50770(12) 0.0277(3) Uani 1 1 d . . . . .
C16 C 0.79453(15) 0.51148(13) 0.82389(11) 0.0286(3) Uani 1 1 d . . . . .
H16 H 0.7879 0.4916 0.8932 0.034 Uiso 1 1 calc R . . . .
C7 C 0.60180(15) 0.25416(13) 0.91108(11) 0.0289(3) Uani 1 1 d . . . . .
C17 C 0.89611(15) 0.60368(13) 0.82101(12) 0.0307(3) Uani 1 1 d . . . . .
C18 C 0.90547(15) 0.63610(13) 0.71564(12) 0.0299(3) Uani 1 1 d . . . . .
C5 C 0.97640(15) 0.14832(13) 0.78891(12) 0.0307(3) Uani 1 1 d . . . . .
C8 C 0.48382(15) 0.33203(13) 0.87663(11) 0.0285(3) Uani 1 1 d . . . . .
C6 C 0.84644(15) 0.21117(13) 0.77075(11) 0.0286(3) Uani 1 1 d . . . . .
H6 H 0.8134 0.2583 0.7089 0.034 Uiso 1 1 calc R . . . .
C12 C 0.37338(16) 0.45832(14) 0.72485(12) 0.0312(3) Uani 1 1 d . . . . .
H12 H 0.3688 0.4927 0.6574 0.037 Uiso 1 1 calc R . . . .
C4 C 1.02854(17) 0.07489(15) 0.87850(13) 0.0365(3) Uani 1 1 d . . . . .
H4A H 0.9813 0.0628 0.9301 0.044 Uiso 1 1 calc R . . . .
C27 C 0.28226(16) -0.01633(14) 0.49949(13) 0.0336(3) Uani 1 1 d . . . . .
H27A H 0.2895 -0.0405 0.5735 0.050 Uiso 1 1 calc GR . . . .
H27B H 0.3159 -0.0767 0.4628 0.050 Uiso 1 1 calc GR . . . .
H27C H 0.1836 -0.0072 0.4569 0.050 Uiso 1 1 calc GR . . . .
C29 C 0.31836(17) 0.14032(14) 0.20117(12) 0.0350(3) Uani 1 1 d . . . . .
H29A H 0.3209 0.2275 0.2017 0.042 Uiso 1 1 calc R . . . .
H29B H 0.2332 0.1076 0.1398 0.042 Uiso 1 1 calc R . . . .
C11 C 0.27577(18) 0.48093(16) 0.77781(14) 0.0399(4) Uani 1 1 d . . . . .
H11 H 0.2046 0.5311 0.7449 0.048 Uiso 1 1 calc R . . . .
C3 C 1.15248(18) 0.01975(16) 0.88987(15) 0.0425(4) Uani 1 1 d . . . . .
H3 H 1.1895 -0.0304 0.9487 0.051 Uiso 1 1 calc R . . . .
C9 C 0.38677(18) 0.35506(16) 0.93018(13) 0.0388(4) Uani 1 1 d . . . . .
H9 H 0.3921 0.3212 0.9980 0.047 Uiso 1 1 calc R . . . .
C28 C 0.99480(18) 0.67037(16) 0.92720(14) 0.0409(4) Uani 1 1 d . . . . .
H28A H 0.9757 0.7533 0.9257 0.061 Uiso 1 1 calc GR . . . .
H28B H 1.0931 0.6659 0.9328 0.061 Uiso 1 1 calc GR . . . .
H28C H 0.9785 0.6344 0.9908 0.061 Uiso 1 1 calc GR . . . .
C10 C 0.28229(19) 0.42992(17) 0.87916(15) 0.0431(4) Uani 1 1 d . . . . .
H10 H 0.2156 0.4465 0.9127 0.052 Uiso 1 1 calc R . . . .
C31 C 1.01471(18) 0.77284(14) 0.60603(15) 0.0406(4) Uani 1 1 d . . . . .
H31A H 1.0584 0.8557 0.6191 0.049 Uiso 1 1 calc R . . . .
H31B H 0.9181 0.7726 0.5520 0.049 Uiso 1 1 calc R . . . .
C30 C 0.4508(2) 0.10433(16) 0.17964(14) 0.0425(4) Uani 1 1 d . . . . .
H30A H 0.4540 0.1365 0.1105 0.064 Uiso 1 1 calc GR . . . .
H30B H 0.4465 0.0180 0.1746 0.064 Uiso 1 1 calc GR . . . .
H30C H 0.5358 0.1358 0.2403 0.064 Uiso 1 1 calc GR . . . .
C2 C 1.21884(18) 0.04142(19) 0.81171(17) 0.0498(4) Uani 1 1 d . . . . .
H2 H 1.3024 0.0068 0.8169 0.060 Uiso 1 1 calc R . . . .
C32 C 1.1013(2) 0.69960(18) 0.55593(16) 0.0485(4) Uani 1 1 d . . . . .
H32A H 1.0965 0.7294 0.4841 0.073 Uiso 1 1 calc GR . . . .
H32B H 1.0623 0.6164 0.5468 0.073 Uiso 1 1 calc GR . . . .
H32C H 1.1998 0.7066 0.6052 0.073 Uiso 1 1 calc GR . . . .
C1 C 1.1587(2) 0.1158(2) 0.72517(17) 0.0531(5) Uani 1 1 d . . . . .
H1 H 1.2046 0.1299 0.6729 0.064 Uiso 1 1 calc R . . . .

loop_
_atom_site_aniso_label
_atom_site_aniso_U_11
_atom_site_aniso_U_22
_atom_site_aniso_U_33
_atom_site_aniso_U_23
_atom_site_aniso_U_13
_atom_site_aniso_U_12
O2 0.0340(5) 0.0309(5) 0.0218(5) 0.0018(4) 0.0071(4) -0.0057(4)
O1 0.0448(6) 0.0502(7) 0.0342(6) 0.0195(5) 0.0180(5) 0.0192(5)
N3 0.0246(5) 0.0281(6) 0.0240(5) 0.0045(4) 0.0068(4) 0.0068(4)
N2 0.0244(5) 0.0285(6) 0.0294(6) 0.0002(4) 0.0064(4) 0.0048(4)
N4 0.0356(7) 0.0391(7) 0.0312(6) -0.0056(5) 0.0093(5) -0.0079(5)
N5 0.0388(7) 0.0379(7) 0.0393(7) -0.0032(5) 0.0125(6) -0.0107(6)
N1 0.0328(7) 0.0546(9) 0.0422(7) 0.0035(6) 0.0156(6) 0.0075(6)
C26 0.0215(6) 0.0271(6) 0.0242(6) 0.0017(5) 0.0079(5) 0.0046(5)
C20 0.0248(6) 0.0253(6) 0.0252(6) 0.0004(5) 0.0062(5) 0.0027(5)
C15 0.0239(6) 0.0259(6) 0.0257(6) 0.0011(5) 0.0085(5) 0.0038(5)
C13 0.0258(6) 0.0267(6) 0.0244(6) 0.0008(5) 0.0091(5) 0.0032(5)
C25 0.0234(6) 0.0296(7) 0.0288(6) 0.0036(5) 0.0118(5) 0.0042(5)
C21 0.0223(6) 0.0257(6) 0.0260(6) 0.0019(5) 0.0076(5) 0.0023(5)
C14 0.0237(6) 0.0259(6) 0.0223(6) 0.0039(5) 0.0069(5) 0.0046(5)
C22 0.0275(6) 0.0311(7) 0.0238(6) 0.0023(5) 0.0078(5) 0.0023(5)
C23 0.0233(6) 0.0308(7) 0.0285(7) -0.0024(5) 0.0074(5) 0.0033(5)
C19 0.0304(7) 0.0291(7) 0.0274(6) 0.0035(5) 0.0103(5) 0.0013(5)
C24 0.0220(6) 0.0286(7) 0.0331(7) 0.0005(5) 0.0103(5) 0.0026(5)
C16 0.0298(7) 0.0298(7) 0.0258(6) 0.0003(5) 0.0090(5) 0.0041(5)
C7 0.0303(7) 0.0317(7) 0.0259(6) 0.0048(5) 0.0107(5) 0.0054(5)
C17 0.0284(7) 0.0315(7) 0.0294(7) -0.0028(5) 0.0063(5) 0.0027(5)
C18 0.0260(7) 0.0275(7) 0.0352(7) -0.0003(5) 0.0096(5) 0.0017(5)
C5 0.0255(7) 0.0312(7) 0.0322(7) -0.0040(5) 0.0058(5) 0.0025(5)
C8 0.0310(7) 0.0311(7) 0.0257(6) 0.0036(5) 0.0117(5) 0.0067(5)
C6 0.0288(7) 0.0292(7) 0.0261(6) 0.0021(5) 0.0070(5) 0.0046(5)
C12 0.0323(7) 0.0353(7) 0.0283(7) 0.0066(5) 0.0115(5) 0.0100(6)
C4 0.0326(7) 0.0403(8) 0.0366(8) -0.0008(6) 0.0110(6) 0.0070(6)
C27 0.0303(7) 0.0323(7) 0.0371(7) -0.0024(6) 0.0118(6) -0.0027(6)
C29 0.0354(8) 0.0378(8) 0.0264(7) -0.0015(6) 0.0030(6) 0.0054(6)
C11 0.0389(8) 0.0478(9) 0.0395(8) 0.0109(7) 0.0172(7) 0.0212(7)
C3 0.0349(8) 0.0421(9) 0.0439(9) -0.0024(7) 0.0030(7) 0.0126(7)
C9 0.0450(9) 0.0483(9) 0.0324(7) 0.0103(6) 0.0219(7) 0.0159(7)
C28 0.0380(8) 0.0435(9) 0.0345(8) -0.0070(6) 0.0066(6) -0.0049(7)
C10 0.0446(9) 0.0542(10) 0.0428(9) 0.0092(7) 0.0266(7) 0.0206(8)
C31 0.0378(8) 0.0322(8) 0.0485(9) 0.0080(7) 0.0126(7) -0.0046(6)
C30 0.0489(9) 0.0435(9) 0.0389(8) 0.0045(7) 0.0187(7) 0.0098(7)
C2 0.0285(8) 0.0612(11) 0.0586(11) -0.0079(9) 0.0108(7) 0.0157(7)
C32 0.0502(10) 0.0516(10) 0.0482(10) 0.0139(8) 0.0227(8) 0.0040(8)
C1 0.0355(9) 0.0753(13) 0.0552(11) 0.0006(9) 0.0222(8) 0.0128(8)

loop_
_atom_type_symbol
_atom_type_description
_atom_type_scat_dispersion_real
_atom_type_scat_dispersion_imag
_atom_type_scat_source
C C 0.0181 0.0091 'International Tables Vol C Tables 4.2.6.8 and 6.1.1.4'
H H 0.0000 0.0000 'International Tables Vol C Tables 4.2.6.8 and 6.1.1.4'
N N 0.0311 0.0180 'International Tables Vol C Tables 4.2.6.8 and 6.1.1.4'
O O 0.0492 0.0322 'International Tables Vol C Tables 4.2.6.8 and 6.1.1.4'

loop_
_geom_angle_atom_site_label_1
_geom_angle_atom_site_label_2
_geom_angle_atom_site_label_3
_geom_angle
_geom_angle_site_symmetry_1
_geom_angle_site_symmetry_3
C21 O2 C20 118.11(10) . .
N2 N3 C14 128.08(11) . .
N2 N3 C7 117.45(11) . .
C7 N3 C14 114.40(11) . .
C6 N2 N3 119.45(12) . .
C23 N4 H4 118.2 . .
C23 N4 C29 123.65(13) . .
C29 N4 H4 118.2 . .
C18 N5 H5 118.4 . .
C18 N5 C31 123.26(13) . .
C31 N5 H5 118.4 . .
C1 N1 C5 116.62(16) . .
C25 C26 C14 121.63(12) . .
C21 C26 C25 116.37(12) . .
C21 C26 C14 121.87(12) . .
O2 C20 C15 123.38(12) . .
O2 C20 C19 114.32(12) . .
C15 C20 C19 122.29(12) . .
C20 C15 C14 121.84(12) . .
C20 C15 C16 116.64(12) . .
C16 C15 C14 121.49(12) . .
C8 C13 C14 111.37(12) . .
C8 C13 C12 120.53(13) . .
C12 C13 C14 128.09(12) . .
C26 C25 H25 118.2 . .
C24 C25 C26 123.63(13) . .
C24 C25 H25 118.2 . .
O2 C21 C26 123.11(12) . .
O2 C21 C22 114.69(12) . .
C26 C21 C22 122.20(13) . .
N3 C14 C26 111.63(11) . .
N3 C14 C15 111.71(10) . .
N3 C14 C13 99.27(10) . .
C26 C14 C15 109.95(11) . .
C26 C14 C13 111.38(10) . .
C15 C14 C13 112.56(11) . .
C21 C22 H22 119.8 . .
C21 C22 C23 120.45(13) . .
C23 C22 H22 119.8 . .
N4 C23 C22 121.88(13) . .
N4 C23 C24 119.33(13) . .
C22 C23 C24 118.78(12) . .
C20 C19 H19 119.9 . .
C20 C19 C18 120.30(13) . .
C18 C19 H19 119.9 . .
C25 C24 C23 118.47(12) . .
C25 C24 C27 121.28(13) . .
C23 C24 C27 120.25(12) . .
C15 C16 H16 118.4 . .
C17 C16 C15 123.17(13) . .
C17 C16 H16 118.4 . .
O1 C7 N3 125.43(13) . .
O1 C7 C8 129.11(13) . .
N3 C7 C8 105.46(11) . .
C16 C17 C18 118.89(13) . .
C16 C17 C28 121.06(14) . .
C18 C17 C28 120.04(13) . .
N5 C18 C19 121.42(14) . .
N5 C18 C17 119.86(13) . .
C19 C18 C17 118.72(13) . .
N1 C5 C6 114.01(13) . .
N1 C5 C4 123.26(14) . .
C4 C5 C6 122.74(14) . .
C13 C8 C7 109.50(12) . .
C13 C8 C9 121.80(13) . .
C9 C8 C7 128.70(13) . .
N2 C6 C5 119.07(13) . .
N2 C6 H6 120.5 . .
C5 C6 H6 120.5 . .
C13 C12 H12 121.1 . .
C13 C12 C11 117.79(13) . .
C11 C12 H12 121.1 . .
C5 C4 H4A 120.5 . .
C5 C4 C3 119.02(16) . .
C3 C4 H4A 120.5 . .
C24 C27 H27A 109.5 . .
C24 C27 H27B 109.5 . .
C24 C27 H27C 109.5 . .
H27A C27 H27B 109.5 . .
H27A C27 H27C 109.5 . .
H27B C27 H27C 109.5 . .
N4 C29 H29A 108.8 . .
N4 C29 H29B 108.8 . .
N4 C29 C30 113.75(13) . .
H29A C29 H29B 107.7 . .
C30 C29 H29A 108.8 . .
C30 C29 H29B 108.8 . .
C12 C11 H11 119.3 . .
C12 C11 C10 121.41(14) . .
C10 C11 H11 119.3 . .
C4 C3 H3 120.9 . .
C2 C3 C4 118.15(16) . .
C2 C3 H3 120.9 . .
C8 C9 H9 121.1 . .
C10 C9 C8 117.78(14) . .
C10 C9 H9 121.1 . .
C17 C28 H28A 109.5 . .
C17 C28 H28B 109.5 . .
C17 C28 H28C 109.5 . .
H28A C28 H28B 109.5 . .
H28A C28 H28C 109.5 . .
H28B C28 H28C 109.5 . .
C11 C10 H10 119.7 . .
C9 C10 C11 120.68(14) . .
C9 C10 H10 119.7 . .
N5 C31 H31A 108.8 . .
N5 C31 H31B 108.8 . .
N5 C31 C32 113.71(14) . .
H31A C31 H31B 107.7 . .
C32 C31 H31A 108.8 . .
C32 C31 H31B 108.8 . .
C29 C30 H30A 109.5 . .
C29 C30 H30B 109.5 . .
C29 C30 H30C 109.5 . .
H30A C30 H30B 109.5 . .
H30A C30 H30C 109.5 . .
H30B C30 H30C 109.5 . .
C3 C2 H2 120.7 . .
C3 C2 C1 118.66(16) . .
C1 C2 H2 120.7 . .
C31 C32 H32A 109.5 . .
C31 C32 H32B 109.5 . .
C31 C32 H32C 109.5 . .
H32A C32 H32B 109.5 . .
H32A C32 H32C 109.5 . .
H32B C32 H32C 109.5 . .
N1 C1 C2 124.28(18) . .
N1 C1 H1 117.9 . .
C2 C1 H1 117.9 . .

loop_
_geom_bond_atom_site_label_1
_geom_bond_atom_site_label_2
_geom_bond_distance
_geom_bond_site_symmetry_2
O2 C20 1.3774(16) .
O2 C21 1.3758(16) .
O1 C7 1.2162(18) .
N3 N2 1.3598(16) .
N3 C14 1.4991(16) .
N3 C7 1.3937(17) .
N2 C6 1.2758(19) .
N4 H4 0.8600 .
N4 C23 1.3757(18) .
N4 C29 1.445(2) .
N5 H5 0.8600 .
N5 C18 1.3755(19) .
N5 C31 1.452(2) .
N1 C5 1.336(2) .
N1 C1 1.335(2) .
C26 C25 1.4030(19) .
C26 C21 1.3872(18) .
C26 C14 1.5157(18) .
C20 C15 1.3837(19) .
C20 C19 1.3898(19) .
C15 C14 1.5183(18) .
C15 C16 1.4016(19) .
C13 C14 1.5270(18) .
C13 C8 1.3844(19) .
C13 C12 1.3901(19) .
C25 H25 0.9300 .
C25 C24 1.3787(19) .
C21 C22 1.3896(19) .
C22 H22 0.9300 .
C22 C23 1.394(2) .
C23 C24 1.423(2) .
C19 H19 0.9300 .
C19 C18 1.395(2) .
C24 C27 1.5047(19) .
C16 H16 0.9300 .
C16 C17 1.380(2) .
C7 C8 1.4719(19) .
C17 C18 1.418(2) .
C17 C28 1.505(2) .
C5 C6 1.4759(19) .
C5 C4 1.389(2) .
C8 C9 1.393(2) .
C6 H6 0.9300 .
C12 H12 0.9300 .
C12 C11 1.391(2) .
C4 H4A 0.9300 .
C4 C3 1.391(2) .
C27 H27A 0.9600 .
C27 H27B 0.9600 .
C27 H27C 0.9600 .
C29 H29A 0.9700 .
C29 H29B 0.9700 .
C29 C30 1.518(2) .
C11 H11 0.9300 .
C11 C10 1.395(2) .
C3 H3 0.9300 .
C3 C2 1.375(3) .
C9 H9 0.9300 .
C9 C10 1.382(2) .
C28 H28A 0.9600 .
C28 H28B 0.9600 .
C28 H28C 0.9600 .
C10 H10 0.9300 .
C31 H31A 0.9700 .
C31 H31B 0.9700 .
C31 C32 1.515(3) .
C30 H30A 0.9600 .
C30 H30B 0.9600 .
C30 H30C 0.9600 .
C2 H2 0.9300 .
C2 C1 1.384(3) .
C32 H32A 0.9600 .
C32 H32B 0.9600 .
C32 H32C 0.9600 .
C1 H1 0.9300 .
